data_2212780
loop_
_publ_author_name
'Yongkwan Dong'
'Francis J. DiSalvo'

_publ_section_title
;
 Reinvestigation of trilithium phosphide, Li~3~P
;
_journal_coeditor_code BR2030
_journal_issue 4
_journal_name_full 'Acta Crystallographica Section E'
_journal_page_first i97
_journal_page_last i98
_journal_paper_doi 10.1107/S1600536807008422
_journal_volume 63
_journal_year 2007
_chemical_formula_iupac 'Li3 P'
_chemical_formula_structural 'Li3 P'
_chemical_formula_sum 'Li3 P'
_chemical_formula_weight 51.79
_chemical_name_systematic
;
Trilithium phosphide
;
_space_group_IT_number 194
_symmetry_cell_setting hexagonal
_symmetry_space_group_name_Hall '-P 6c 2c'
_symmetry_space_group_name_H-M 'P 63/m m c'
_atom_sites_solution_primary direct
_atom_sites_solution_secondary difmap
_cell_angle_alpha 90.00
_cell_angle_beta 90.00
_cell_angle_gamma 120.00
_cell_formula_units_Z 2
_cell_length_a 4.2286(3)
_cell_length_b 4.2286(3)
_cell_length_c 7.5566(13)
_cell_measurement_reflns_used 196
_cell_measurement_temperature 167.00(10)
_cell_measurement_theta_max 40.1823
_cell_measurement_theta_min 3.2483
_cell_volume 117.02(2)
_computing_cell_refinement APEX2
_computing_data_collection 'APEX2 (Bruker, 2003)'
_computing_data_reduction 'SAINT (Bruker, 2003)'
_computing_molecular_graphics 'DIAMOND (Brandenburg, 2006)'
_computing_publication_material 'WinGX (Farrugia, 1999)'
_computing_structure_refinement 'SHELXL97 (Sheldrick, 1997)'
_computing_structure_solution 'SHELXS97 (Sheldrick, 1997)'
_diffrn_ambient_temperature 167.00(10)
_diffrn_measured_fraction_theta_full 0.914
_diffrn_measured_fraction_theta_max 0.914
_diffrn_measurement_device_type 'Bruker APEX II'
_diffrn_measurement_method '\f and \w'
_diffrn_radiation_monochromator graphite
_diffrn_radiation_source 'fine-focus sealed tube'
_diffrn_radiation_type 'Mo K\a'
_diffrn_radiation_wavelength 0.71073
_diffrn_reflns_av_R_equivalents 0.0307
_diffrn_reflns_av_sigmaI/netI 0.0117
_diffrn_reflns_limit_h_max 5
_diffrn_reflns_limit_h_min -5
_diffrn_reflns_limit_k_max 5
_diffrn_reflns_limit_k_min -5
_diffrn_reflns_limit_l_max 9
_diffrn_reflns_limit_l_min -9
_diffrn_reflns_number 965
_diffrn_reflns_theta_full 27.58
_diffrn_reflns_theta_max 27.58
_diffrn_reflns_theta_min 5.40
_diffrn_standards_decay_% 0
_diffrn_standards_interval_count 0
_diffrn_standards_interval_time 0
_diffrn_standards_number 0
_exptl_absorpt_coefficient_mu 0.712
_exptl_absorpt_correction_T_max 0.9585
_exptl_absorpt_correction_T_min 0.9518
_exptl_absorpt_correction_type multi-scan
_exptl_absorpt_process_details '(SADABS; Sheldrick, 2003)'
_exptl_crystal_colour red
_exptl_crystal_density_diffrn 1.470
_exptl_crystal_density_method 'not measured'
_exptl_crystal_description block
_exptl_crystal_F_000 48
_exptl_crystal_size_max 0.07
_exptl_crystal_size_mid 0.07
_exptl_crystal_size_min 0.06
_refine_diff_density_max 0.154
_refine_diff_density_min -0.116
_refine_ls_extinction_method none
_refine_ls_goodness_of_fit_ref 1.231
_refine_ls_matrix_type full
_refine_ls_number_parameters 8
_refine_ls_number_reflns 69
_refine_ls_number_restraints 0
_refine_ls_restrained_S_all 1.231
_refine_ls_R_factor_all 0.0182
_refine_ls_R_factor_gt 0.0154
_refine_ls_shift/su_max 0.000
_refine_ls_shift/su_mean 0.000
_refine_ls_structure_factor_coef Fsqd
_refine_ls_weighting_details 'calc w=1/[\s^2^(Fo^2^)+(0.0226P)^2^] where P=(Fo^2^+2Fc^2^)/3'
_refine_ls_weighting_scheme calc
_refine_ls_wR_factor_gt 0.0337
_refine_ls_wR_factor_ref 0.0344
_reflns_number_gt 65
_reflns_number_total 69
_reflns_threshold_expression I>2\s(I)
_cod_data_source_file br2030.cif
_cod_data_source_block I
_cod_database_code 2212780
_cod_database_fobs_code 2212780

loop_
_symmetry_equiv_pos_as_xyz
'x, y, z'
'-y, x-y, z'
'-x+y, -x, z'
'-x, -y, z+1/2'
'y, -x+y, z+1/2'
'x-y, x, z+1/2'
'y, x, -z'
'x-y, -y, -z'
'-x, -x+y, -z'
'-y, -x, -z+1/2'
'-x+y, y, -z+1/2'
'x, x-y, -z+1/2'
'-x, -y, -z'
'y, -x+y, -z'
'x-y, x, -z'
'x, y, -z-1/2'
'-y, x-y, -z-1/2'
'-x+y, -x, -z-1/2'
'-y, -x, z'
'-x+y, y, z'
'x, x-y, z'
'y, x, z-1/2'
'x-y, -y, z-1/2'
'-x, -x+y, z-1/2'

loop_
_atom_site_type_symbol
_atom_site_label
_atom_site_fract_x
_atom_site_fract_y
_atom_site_fract_z
_atom_site_U_iso_or_equiv
_atom_site_adp_type
_atom_site_calc_flag
_atom_site_refinement_flags
_atom_site_occupancy
Li Li1 0.0000 1.0000 0.2500 0.0170(8) Uani d S 1
Li Li2 0.3333 0.6667 0.5839(4) 0.0164(7) Uani d S 1
P P1 0.3333 0.6667 0.2500 0.0079(2) Uani d S 1

loop_
_atom_site_aniso_label
_atom_site_aniso_U_11
_atom_site_aniso_U_22
_atom_site_aniso_U_33
_atom_site_aniso_U_12
_atom_site_aniso_U_13
_atom_site_aniso_U_23
Li1 0.0122(11) 0.0122(11) 0.027(2) 0.0061(6) 0.000 0.000
Li2 0.0192(11) 0.0192(11) 0.0109(14) 0.0096(5) 0.000 0.000
P1 0.0079(3) 0.0079(3) 0.0080(4) 0.00394(14) 0.000 0.000

loop_
_atom_type_symbol
_atom_type_description
_atom_type_scat_dispersion_real
_atom_type_scat_dispersion_imag
_atom_type_scat_source
Li Li -0.0003 0.0001 'International Tables Vol C Tables 4.2.6.8 and 6.1.1.4'
P P 0.1023 0.0942 'International Tables Vol C Tables 4.2.6.8 and 6.1.1.4'

loop_
_geom_angle_atom_site_label_1
_geom_angle_atom_site_label_2
_geom_angle_atom_site_label_3
_geom_angle_site_symmetry_1
_geom_angle_site_symmetry_3
_geom_angle
_geom_angle_publ_flag
P1 Li1 P1 . 1_565 120.0 yes
P1 Li1 P1 . 1_455 120.0 ?
P1 Li1 P1 1_565 1_455 120.0 ?
P1 Li1 Li2 . 4_574 152.79(6) ?
P1 Li1 Li2 1_565 4_574 63.597(14) ?
P1 Li1 Li2 1_455 4_574 63.597(14) ?
P1 Li1 Li2 . 13_576 152.79(6) ?
P1 Li1 Li2 1_565 13_576 63.597(14) ?
P1 Li1 Li2 1_455 13_576 63.597(14) ?
Li2 Li1 Li2 4_574 13_576 54.41(11) ?
P1 Li1 Li2 . 4_564 63.597(14) ?
P1 Li1 Li2 1_565 4_564 152.79(6) ?
P1 Li1 Li2 1_455 4_564 63.597(14) ?
Li2 Li1 Li2 4_574 4_564 100.75(7) ?
Li2 Li1 Li2 13_576 4_564 127.19(3) ?
P1 Li1 Li2 . 13_676 63.597(14) ?
P1 Li1 Li2 1_565 13_676 63.597(14) ?
P1 Li1 Li2 1_455 13_676 152.79(6) ?
Li2 Li1 Li2 4_574 13_676 127.19(3) ?
Li2 Li1 Li2 13_576 13_676 100.75(7) ?
Li2 Li1 Li2 4_564 13_676 127.19(3) ?
P1 Li1 Li2 . 4_674 63.597(14) ?
P1 Li1 Li2 1_565 4_674 63.597(14) ?
P1 Li1 Li2 1_455 4_674 152.79(6) ?
Li2 Li1 Li2 4_574 4_674 100.75(7) ?
Li2 Li1 Li2 13_576 4_674 127.19(3) ?
Li2 Li1 Li2 4_564 4_674 100.75(7) ?
Li2 Li1 Li2 13_676 4_674 54.41(11) ?
P1 Li1 Li2 . 13_566 63.597(14) ?
P1 Li1 Li2 1_565 13_566 152.79(6) ?
P1 Li1 Li2 1_455 13_566 63.597(14) ?
Li2 Li1 Li2 4_574 13_566 127.19(3) ?
Li2 Li1 Li2 13_576 13_566 100.75(7) ?
Li2 Li1 Li2 4_564 13_566 54.41(11) ?
Li2 Li1 Li2 13_676 13_566 100.75(7) ?
Li2 Li1 Li2 4_674 13_566 127.19(3) ?
P1 Li1 Li2 . 16_456 110.345(13) ?
P1 Li1 Li2 1_565 16_456 110.345(13) ?
P1 Li1 Li2 1_455 16_456 45.95(3) ?
Li2 Li1 Li2 4_574 16_456 50.37(3) ?
Li2 Li1 Li2 13_576 16_456 91.11(2) ?
Li2 Li1 Li2 4_564 16_456 50.37(3) ?
Li2 Li1 Li2 13_676 16_456 161.26(9) ?
Li2 Li1 Li2 4_674 16_456 106.85(2) ?
Li2 Li1 Li2 13_566 16_456 91.11(2) ?
P1 Li1 Li2 . 16_556 45.95(3) ?
P1 Li1 Li2 1_565 16_556 110.345(13) ?
P1 Li1 Li2 1_455 16_556 110.345(13) ?
Li2 Li1 Li2 4_574 16_556 106.85(2) ?
Li2 Li1 Li2 13_576 16_556 161.26(9) ?
Li2 Li1 Li2 4_564 16_556 50.37(3) ?
Li2 Li1 Li2 13_676 16_556 91.11(2) ?
Li2 Li1 Li2 4_674 16_556 50.37(3) ?
Li2 Li1 Li2 13_566 16_556 91.11(2) ?
Li2 Li1 Li2 16_456 16_556 74.05(5) ?
P1 Li1 Li2 . 1_565 110.345(13) ?
P1 Li1 Li2 1_565 1_565 45.95(3) ?
P1 Li1 Li2 1_455 1_565 110.345(13) ?
Li2 Li1 Li2 4_574 1_565 91.11(2) ?
Li2 Li1 Li2 13_576 1_565 50.37(3) ?
Li2 Li1 Li2 4_564 1_565 161.26(9) ?
Li2 Li1 Li2 13_676 1_565 50.37(3) ?
Li2 Li1 Li2 4_674 1_565 91.11(2) ?
Li2 Li1 Li2 13_566 1_565 106.85(2) ?
Li2 Li1 Li2 16_456 1_565 139.31(3) ?
Li2 Li1 Li2 16_556 1_565 139.31(3) ?
Li2 Li2 P1 16_557 . 180.0000(10) ?
Li2 Li2 P1 16_557 13_676 62.79(6) ?
P1 Li2 P1 . 13_676 117.21(6) ?
Li2 Li2 P1 16_557 13_566 62.79(6) ?
P1 Li2 P1 . 13_566 117.21(6) ?
P1 Li2 P1 13_676 13_566 100.75(7) ?
Li2 Li2 Li1 16_557 13_576 62.79(6) ?
P1 Li2 Li1 . 13_576 117.21(6) ?
P1 Li2 Li1 13_676 13_576 52.81(3) ?
P1 Li2 Li1 13_566 13_576 52.81(3) ?
Li2 Li2 Li1 16_557 13_676 62.79(6) ?
P1 Li2 Li1 . 13_676 117.21(6) ?
P1 Li2 Li1 13_676 13_676 52.81(3) ?
P1 Li2 Li1 13_566 13_676 125.59(11) ?
Li1 Li2 Li1 13_576 13_676 100.75(7) ?
Li2 Li2 Li1 16_557 13_566 62.79(6) ?
P1 Li2 Li1 . 13_566 117.21(6) ?
P1 Li2 Li1 13_676 13_566 125.59(11) ?
P1 Li2 Li1 13_566 13_566 52.81(3) ?
Li1 Li2 Li1 13_576 13_566 100.75(7) ?
Li1 Li2 Li1 13_676 13_566 100.75(7) ?
Li2 Li2 P1 16_557 13_666 62.79(6) ?
P1 Li2 P1 . 13_666 117.21(6) ?
P1 Li2 P1 13_676 13_666 100.75(7) ?
P1 Li2 P1 13_566 13_666 100.75(7) ?
Li1 Li2 P1 13_576 13_666 125.59(11) ?
Li1 Li2 P1 13_676 13_666 52.81(3) ?
Li1 Li2 P1 13_566 13_666 52.81(3) ?
Li2 Li2 Li2 16_557 13_566 117.45(11) ?
P1 Li2 Li2 . 13_566 62.55(11) ?
P1 Li2 Li2 13_676 13_566 127.256(14) ?
P1 Li2 Li2 13_566 13_566 54.66(6) ?
Li1 Li2 Li2 13_576 13_566 79.41(3) ?
Li1 Li2 Li2 13_676 13_566 179.75(17) ?
Li1 Li2 Li2 13_566 13_566 79.41(3) ?
P1 Li2 Li2 13_666 13_566 127.256(14) ?
Li2 Li2 Li2 16_557 13_676 117.45(11) ?
P1 Li2 Li2 . 13_676 62.55(11) ?
P1 Li2 Li2 13_676 13_676 54.66(6) ?
P1 Li2 Li2 13_566 13_676 127.256(14) ?
Li1 Li2 Li2 13_576 13_676 79.41(3) ?
Li1 Li2 Li2 13_676 13_676 79.41(3) ?
Li1 Li2 Li2 13_566 13_676 179.75(17) ?
P1 Li2 Li2 13_666 13_676 127.256(14) ?
Li2 Li2 Li2 13_566 13_676 100.44(14) ?
Li2 Li2 Li2 16_557 13_666 117.45(11) ?
P1 Li2 Li2 . 13_666 62.55(11) ?
P1 Li2 Li2 13_676 13_666 127.256(14) ?
P1 Li2 Li2 13_566 13_666 127.256(14) ?
Li1 Li2 Li2 13_576 13_666 179.75(17) ?
Li1 Li2 Li2 13_676 13_666 79.41(3) ?
Li1 Li2 Li2 13_566 13_666 79.41(3) ?
P1 Li2 Li2 13_666 13_666 54.66(6) ?
Li2 Li2 Li2 13_566 13_666 100.44(14) ?
Li2 Li2 Li2 13_676 13_666 100.44(14) ?
Li2 Li2 Li1 16_557 1_545 135.95(3) ?
P1 Li2 Li1 . 1_545 44.05(3) ?
P1 Li2 Li1 13_676 1_545 161.26(9) ?
P1 Li2 Li1 13_566 1_545 91.11(2) ?
Li1 Li2 Li1 13_576 1_545 129.63(3) ?
Li1 Li2 Li1 13_676 1_545 129.63(3) ?
Li1 Li2 Li1 13_566 1_545 73.15(2) ?
P1 Li2 Li1 13_666 1_545 91.11(2) ?
Li2 Li2 Li1 13_566 1_545 50.22(7) ?
Li2 Li2 Li1 13_676 1_545 106.60(14) ?
Li2 Li2 Li1 13_666 1_545 50.22(7) ?
Li1 P1 Li1 . 1_655 120.0 ?
Li1 P1 Li1 . 1_545 120.0 yes
Li1 P1 Li1 1_655 1_545 120.0 ?
Li1 P1 Li2 . 16_556 90.0 ?
Li1 P1 Li2 1_655 16_556 90.0 ?
Li1 P1 Li2 1_545 16_556 90.0 ?
Li1 P1 Li2 . . 90.0 yes
Li1 P1 Li2 1_655 . 90.0 ?
Li1 P1 Li2 1_545 . 90.0 ?
Li2 P1 Li2 16_556 . 180.0 yes
Li1 P1 Li2 . 4_564 63.597(14) ?
Li1 P1 Li2 1_655 4_564 152.79(6) ?
Li1 P1 Li2 1_545 4_564 63.597(14) ?
Li2 P1 Li2 16_556 4_564 62.79(6) ?
Li2 P1 Li2 . 4_564 117.21(6) ?
Li1 P1 Li2 . 13_676 63.597(14) ?
Li1 P1 Li2 1_655 13_676 63.597(14) ?
Li1 P1 Li2 1_545 13_676 152.79(6) ?
Li2 P1 Li2 16_556 13_676 117.21(6) ?
Li2 P1 Li2 . 13_676 62.79(6) ?
Li2 P1 Li2 4_564 13_676 127.19(3) ?
Li1 P1 Li2 . 13_566 63.597(14) ?
Li1 P1 Li2 1_655 13_566 152.79(6) ?
Li1 P1 Li2 1_545 13_566 63.597(14) ?
Li2 P1 Li2 16_556 13_566 117.21(6) ?
Li2 P1 Li2 . 13_566 62.79(6) ?
Li2 P1 Li2 4_564 13_566 54.41(11) ?
Li2 P1 Li2 13_676 13_566 100.75(7) ?
Li1 P1 Li2 . 4_674 63.597(14) ?
Li1 P1 Li2 1_655 4_674 63.597(14) ?
Li1 P1 Li2 1_545 4_674 152.79(6) ?
Li2 P1 Li2 16_556 4_674 62.79(6) ?
Li2 P1 Li2 . 4_674 117.21(6) ?
Li2 P1 Li2 4_564 4_674 100.75(7) ?
Li2 P1 Li2 13_676 4_674 54.41(11) ?
Li2 P1 Li2 13_566 4_674 127.19(3) ?
Li1 P1 Li2 . 13_666 152.79(6) ?
Li1 P1 Li2 1_655 13_666 63.597(14) ?
Li1 P1 Li2 1_545 13_666 63.597(14) ?
Li2 P1 Li2 16_556 13_666 117.21(6) ?
Li2 P1 Li2 . 13_666 62.79(6) ?
Li2 P1 Li2 4_564 13_666 127.19(3) ?
Li2 P1 Li2 13_676 13_666 100.75(7) ?
Li2 P1 Li2 13_566 13_666 100.75(7) ?
Li2 P1 Li2 4_674 13_666 127.19(3) ?
Li1 P1 Li2 . 4_664 152.79(6) ?
Li1 P1 Li2 1_655 4_664 63.597(14) ?
Li1 P1 Li2 1_545 4_664 63.597(14) ?
Li2 P1 Li2 16_556 4_664 62.79(6) ?
Li2 P1 Li2 . 4_664 117.21(6) ?
Li2 P1 Li2 4_564 4_664 100.75(7) ?
Li2 P1 Li2 13_676 4_664 127.19(3) ?
Li2 P1 Li2 13_566 4_664 127.19(3) ?
Li2 P1 Li2 4_674 4_664 100.75(7) ?
Li2 P1 Li2 13_666 4_664 54.41(11) ?

loop_
_geom_bond_atom_site_label_1
_geom_bond_atom_site_label_2
_geom_bond_site_symmetry_2
_geom_bond_distance
Li1 P1 . 2.44138(17)
Li1 P1 1_565 2.44138(18)
Li1 P1 1_455 2.44138(17)
Li1 Li2 4_574 2.7451(14)
Li1 Li2 13_576 2.7451(14)
Li1 Li2 4_564 2.7451(14)
Li1 Li2 13_676 2.7451(14)
Li1 Li2 4_674 2.7451(14)
Li1 Li2 13_566 2.7451(14)
Li1 Li2 16_456 3.511(2)
Li1 Li2 16_556 3.511(2)
Li1 Li2 1_565 3.511(2)
Li2 Li2 16_557 2.510(6)
Li2 P1 . 2.523(3)
Li2 P1 13_676 2.7451(14)
Li2 P1 13_566 2.7451(14)
Li2 Li1 13_576 2.7451(14)
Li2 Li1 13_676 2.7451(14)
Li2 Li1 13_566 2.7451(14)
Li2 P1 13_666 2.7451(14)
Li2 Li2 13_566 2.751(3)
Li2 Li2 13_676 2.751(3)
Li2 Li2 13_666 2.751(3)
Li2 Li1 1_545 3.511(2)
P1 Li1 1_655 2.44138(17)
P1 Li1 1_545 2.44138(17)
P1 Li2 16_556 2.523(3)
P1 Li2 4_564 2.7451(14)
P1 Li2 13_676 2.7451(14)
P1 Li2 13_566 2.7451(14)
P1 Li2 4_674 2.7451(14)
P1 Li2 13_666 2.7451(14)
P1 Li2 4_664 2.7451(14)
